data_4341794
loop_
_publ_author_name
'Alaimo, Alysha A.'
'Takahashi, Daisuke'
'Cunha-Silva, Lu\'is'
'Christou, George'
'Stamatatos, Theocharis C.'

_publ_section_title
;
 Emissive {Mn4IIICa} Clusters with Square Pyramidal Topologies: Syntheses
 and Structural, Spectroscopic, and Physicochemical Characterization
;
_journal_issue 5
_journal_name_full 'Inorganic chemistry'
_journal_page_first 2137
_journal_paper_doi 10.1021/ic502492x
_journal_volume 54
_journal_year 2014
_chemical_formula_moiety 'C72 H44 Ca Mn4 N4 O20, 2(C6 H16 N)'
_chemical_formula_sum 'C84 H76 Ca Mn4 N6 O20'
_chemical_formula_weight 1749.35
_chemical_name_systematic
; 
 ? 
;
_space_group_IT_number 60
_symmetry_cell_setting orthorhombic
_symmetry_space_group_name_Hall '-P 2n 2ab'
_symmetry_space_group_name_H-M 'P b c n'
_atom_sites_solution_hydrogens geom
_atom_sites_solution_primary direct
_atom_sites_solution_secondary difmap
_audit_creation_date '05 October 2014'
_audit_creation_method 'SHELXL-97, manual editing plus enCIFer'
_cell_angle_alpha 90.00
_cell_angle_beta 90.00
_cell_angle_gamma 90.00
_cell_formula_units_Z 4
_cell_length_a 17.774(2)
_cell_length_b 26.125(4)
_cell_length_c 17.139(2)
_cell_measurement_reflns_used 9728
_cell_measurement_temperature 150(2)
_cell_measurement_theta_max 25.90
_cell_measurement_theta_min 2.58
_cell_volume 7958.4(18)
_computing_cell_refinement 'APEX2 '
_computing_data_collection 'APEX2 (Bruker, 2006)'
_computing_data_reduction 'SAINT+ (Bruker, 1997-2005)'
_computing_molecular_graphics 'SHELXTL '
_computing_publication_material 'SHELXTL '
_computing_structure_refinement 'SHELXTL '
_computing_structure_solution 'SHELXTL (Bruker 2001)'
_diffrn_ambient_temperature 150(2)
_diffrn_measured_fraction_theta_full 0.990
_diffrn_measured_fraction_theta_max 0.990
_diffrn_measurement_device_type 'Bruker X8 Kappa CCD APEX II'
_diffrn_measurement_method '\f and \w scans'
_diffrn_radiation_monochromator graphite
_diffrn_radiation_source 'fine-focus sealed tube'
_diffrn_radiation_type MoK\a
_diffrn_radiation_wavelength 0.71073
_diffrn_reflns_av_R_equivalents 0.0000
_diffrn_reflns_av_sigmaI/netI 0.0365
_diffrn_reflns_limit_h_max 21
_diffrn_reflns_limit_h_min 0
_diffrn_reflns_limit_k_max 31
_diffrn_reflns_limit_k_min 0
_diffrn_reflns_limit_l_max 20
_diffrn_reflns_limit_l_min 0
_diffrn_reflns_number 6968
_diffrn_reflns_theta_full 25.03
_diffrn_reflns_theta_max 25.03
_diffrn_reflns_theta_min 3.65
_exptl_absorpt_coefficient_mu 0.762
_exptl_absorpt_correction_T_max 0.9629
_exptl_absorpt_correction_T_min 0.7764
_exptl_absorpt_correction_type multi-scan
_exptl_absorpt_process_details
;
 SADABS (Sheldrick, 1997)
;
_exptl_crystal_colour brown
_exptl_crystal_density_diffrn 1.460
_exptl_crystal_density_method 'not measured'
_exptl_crystal_description plate
_exptl_crystal_F_000 3608
_exptl_crystal_size_max 0.35
_exptl_crystal_size_mid 0.18
_exptl_crystal_size_min 0.05
_platon_squeeze_details
;
;
_refine_diff_density_max 4.111
_refine_diff_density_min -0.713
_refine_diff_density_rms 0.182
_refine_ls_extinction_method none
_refine_ls_goodness_of_fit_ref 1.827
_refine_ls_hydrogen_treatment constr
_refine_ls_matrix_type full
_refine_ls_number_parameters 484
_refine_ls_number_reflns 6968
_refine_ls_number_restraints 6
_refine_ls_restrained_S_all 1.829
_refine_ls_R_factor_all 0.1887
_refine_ls_R_factor_gt 0.1554
_refine_ls_shift/su_max 0.000
_refine_ls_shift/su_mean 0.000
_refine_ls_structure_factor_coef Fsqd
_refine_ls_weighting_details 'calc w=1/[\s^2^(Fo^2^)+(0.2000P)^2^+0.0000P] where P=(Fo^2^+2Fc^2^)/3'
_refine_ls_weighting_scheme calc
_refine_ls_wR_factor_gt 0.4217
_refine_ls_wR_factor_ref 0.4436
_reflns_number_gt 5052
_reflns_number_total 6968
_reflns_threshold_expression >2sigma(I)
_cod_data_source_file ic502492x_si_002.cif
_cod_data_source_block aa2bsr
_cod_depositor_comments
;
The following automatic conversions were performed:

'_symmetry_cell_setting' value 'Orthorhombic' changed to
'orthorhombic' according to
/home/saulius/struct/COD-crude-data--automatic-downloads/rss-feeds/ACS/lib/dictionaries/cif_core.dic
dictionary named 'cif_core.dic' version 2.4.2 from 2011-04-26.

Automatic conversion script
Id: cif_fix_values 2935 2014-11-11 08:27:57Z andrius 

 Adding full bibliography for 4341794--4341797.cif.
;
_cod_database_code 4341794

loop_
_symmetry_equiv_pos_as_xyz
'x, y, z'
'-x+1/2, -y+1/2, z+1/2'
'x+1/2, -y+1/2, -z'
'-x, y, -z+1/2'
'-x, -y, -z'
'x-1/2, y-1/2, -z-1/2'
'-x-1/2, y-1/2, z'
'x, -y, z-1/2'

loop_
_atom_site_label
_atom_site_type_symbol
_atom_site_fract_x
_atom_site_fract_y
_atom_site_fract_z
_atom_site_U_iso_or_equiv
_atom_site_adp_type
_atom_site_occupancy
_atom_site_symmetry_multiplicity
_atom_site_calc_flag
_atom_site_refinement_flags
Mn2 Mn 0.17508(7) 0.11458(5) 0.19043(7) 0.0444(5) Uani 1 1 d .
Mn1 Mn -0.05651(8) 0.10819(5) 0.06981(7) 0.0468(6) Uani 1 1 d .
Ca1 Ca 0.0000 0.17432(8) 0.2500 0.0322(6) Uani 1 2 d S
O1 O 0.0701(3) 0.1168(2) 0.1710(3) 0.0459(15) Uani 1 1 d .
O2 O 0.0783(3) 0.1200(2) 0.3235(3) 0.0399(14) Uani 1 1 d .
O8 O 0.2730(4) 0.0972(3) 0.2104(4) 0.070(2) Uani 1 1 d .
O9 O 0.1738(4) 0.0822(3) 0.0862(4) 0.0570(17) Uani 1 1 d .
O7 O 0.1671(4) 0.1012(3) 0.4333(3) 0.0581(18) Uani 1 1 d .
O3 O -0.0004(5) 0.2209(4) 0.1303(6) 0.096(3) Uani 1 1 d .
O10 O -0.0408(4) 0.0767(3) -0.0247(3) 0.0667(19) Uani 1 1 d .
O4 O -0.0601(4) 0.1850(3) 0.0297(4) 0.0657(19) Uani 1 1 d .
O5 O 0.1159(5) 0.2201(3) 0.2446(5) 0.085(3) Uani 1 1 d .
O6 O 0.1960(5) 0.1895(3) 0.1622(5) 0.080(2) Uani 1 1 d .
N2 N 0.0486(4) 0.1005(2) 0.0961(3) 0.0352(16) Uani 1 1 d .
N1 N 0.1513(4) 0.1136(2) 0.3006(4) 0.0348(16) Uani 1 1 d .
C17 C 0.2745(9) 0.3314(5) 0.1023(8) 0.105(5) Uani 1 1 d .
H17 H 0.3152 0.3353 0.0669 0.126 Uiso 1 1 calc R
C23 C 0.1952(5) 0.1046(3) 0.3640(6) 0.050(2) Uani 1 1 d .
C26 C 0.3893(7) 0.0937(7) 0.2778(8) 0.105(5) Uani 1 1 d .
H26 H 0.4137 0.0935 0.2285 0.126 Uiso 1 1 calc R
C9 C -0.1012(6) 0.4605(6) 0.0026(7) 0.081(3) Uani 1 1 d .
H9 H -0.1205 0.4931 -0.0117 0.097 Uiso 1 1 calc R
C8 C -0.1203(7) 0.4221(5) -0.0396(8) 0.084(4) Uani 1 1 d .
H8 H -0.1490 0.4272 -0.0858 0.101 Uiso 1 1 calc R
C30 C 0.1059(5) 0.0821(3) 0.0566(5) 0.044(2) Uani 1 1 d .
C10 C -0.0531(7) 0.4582(6) 0.0694(7) 0.087(4) Uani 1 1 d .
H10 H -0.0378 0.4885 0.0957 0.104 Uiso 1 1 calc R
C12 C 0.1615(8) 0.2268(5) 0.1944(7) 0.082(4) Uani 1 1 d .
C5 C -0.0993(6) 0.3744(5) -0.0180(7) 0.075(3) Uani 1 1 d .
C31 C 0.0950(6) 0.0586(3) -0.0214(4) 0.052(2) Uani 1 1 d .
C11 C -0.0297(10) 0.4107(7) 0.0945(8) 0.105(5) Uani 1 1 d .
H11 H 0.0021 0.4072 0.1387 0.126 Uiso 1 1 calc R
C14 C 0.1602(7) 0.3198(5) 0.2068(7) 0.076(3) Uani 1 1 d .
H14 H 0.1225 0.3146 0.2453 0.091 Uiso 1 1 calc R
C32 C 0.0237(7) 0.0569(4) -0.0550(5) 0.061(3) Uani 1 1 d .
C25 C 0.3104(6) 0.0975(5) 0.2806(7) 0.069(3) Uani 1 1 d .
C2 C -0.0573(6) 0.2761(5) 0.0375(7) 0.070(3) Uani 1 1 d .
C28 C 0.4010(7) 0.0948(6) 0.4147(9) 0.103(5) Uani 1 1 d .
H28 H 0.4316 0.0963 0.4601 0.124 Uiso 1 1 calc R
C27 C 0.4320(8) 0.0902(8) 0.3440(9) 0.133(7) Uani 1 1 d .
H27 H 0.4846 0.0844 0.3397 0.159 Uiso 1 1 calc R
C21 C 0.1784(8) 0.4625(5) 0.1995(8) 0.094(4) Uani 1 1 d .
H21 H 0.1534 0.4919 0.2194 0.113 Uiso 1 1 calc R
C36 C 0.1551(7) 0.0379(4) -0.0592(6) 0.069(3) Uani 1 1 d .
H36 H 0.2026 0.0382 -0.0337 0.083 Uiso 1 1 calc R
C1 C -0.0359(7) 0.2200(6) 0.0647(7) 0.080(4) Uani 1 1 d .
C24 C 0.2793(5) 0.0973(4) 0.3534(7) 0.061(3) Uani 1 1 d .
C35 C 0.1503(8) 0.0161(4) -0.1339(6) 0.081(4) Uani 1 1 d .
H35 H 0.1933 0.0051 -0.1622 0.097 Uiso 1 1 calc R
C13 C 0.1889(7) 0.2799(5) 0.1715(6) 0.074(3) Uani 1 1 d .
C18 C 0.2508(8) 0.2863(5) 0.1175(7) 0.098(4) Uani 1 1 d .
H18 H 0.2735 0.2573 0.0937 0.118 Uiso 1 1 calc R
C16 C 0.2416(6) 0.3766(4) 0.1372(6) 0.067(3) Uani 1 1 d .
C4 C -0.0543(6) 0.3676(6) 0.0528(8) 0.084(4) Uani 1 1 d .
C15 C 0.1833(7) 0.3709(5) 0.1895(6) 0.075(3) Uani 1 1 d .
C19 C 0.2729(8) 0.4290(4) 0.1199(6) 0.083(3) Uani 1 1 d .
H19 H 0.3152 0.4331 0.0866 0.099 Uiso 1 1 calc R
C6 C -0.1201(8) 0.3300(6) -0.0598(10) 0.106(5) Uani 1 1 d .
H6 H -0.1500 0.3332 -0.1055 0.128 Uiso 1 1 calc R
C7 C -0.0971(8) 0.2804(5) -0.0344(8) 0.098(4) Uani 1 1 d .
H7 H -0.1081 0.2509 -0.0648 0.118 Uiso 1 1 calc R
C20 C 0.2398(7) 0.4693(4) 0.1522(6) 0.069(3) Uani 1 1 d .
H20 H 0.2586 0.5027 0.1427 0.083 Uiso 1 1 calc R
C33 C 0.0186(7) 0.0317(4) -0.1278(6) 0.070(3) Uani 1 1 d .
H33 H -0.0293 0.0290 -0.1521 0.084 Uiso 1 1 calc R
C29 C 0.3193(6) 0.0976(5) 0.4208(7) 0.075(3) Uani 1 1 d .
H29 H 0.2950 0.0995 0.4701 0.090 Uiso 1 1 calc R
C34 C 0.0770(7) 0.0120(4) -0.1633(5) 0.069(3) Uani 1 1 d .
H34 H 0.0694 -0.0059 -0.2109 0.083 Uiso 1 1 calc R
C3 C -0.0362(9) 0.3164(8) 0.0744(9) 0.110(5) Uani 1 1 d .
H3 H -0.0062 0.3116 0.1196 0.131 Uiso 1 1 calc R
C22 C 0.1515(8) 0.4150(5) 0.2191(9) 0.098(4) Uani 1 1 d .
H22 H 0.1101 0.4123 0.2539 0.117 Uiso 1 1 calc R
N3 N 0.3270(11) 0.2832(7) 0.3767(12) 0.164(6) Uiso 1 1 d D
C40 C 0.245(2) 0.3543(14) 0.397(2) 0.250(15) Uiso 1 1 d D
C39 C 0.395(3) 0.271(2) 0.344(3) 0.34(2) Uiso 1 1 d D
C37 C 0.319(4) 0.343(4) 0.302(4) 0.50(5) Uiso 1 1 d D
C38 C 0.360(3) 0.290(2) 0.466(3) 0.302(18) Uiso 1 1 d D
C41 C 0.369(6) 0.224(4) 0.463(6) 0.60(5) Uiso 1 1 d D
C42 C 0.409(3) 0.222(3) 0.296(3) 0.38(3) Uiso 1 1 d D

loop_
_atom_site_aniso_label
_atom_site_aniso_U_11
_atom_site_aniso_U_22
_atom_site_aniso_U_33
_atom_site_aniso_U_23
_atom_site_aniso_U_13
_atom_site_aniso_U_12
Mn2 0.0351(9) 0.0537(10) 0.0442(9) 0.0038(6) 0.0049(6) 0.0006(6)
Mn1 0.0411(9) 0.0653(10) 0.0340(8) -0.0045(6) -0.0023(5) 0.0069(6)
Ca1 0.0221(12) 0.0422(14) 0.0322(11) 0.000 -0.0047(8) 0.000
O1 0.028(3) 0.068(4) 0.042(3) -0.005(3) -0.006(2) 0.006(3)
O2 0.033(3) 0.058(4) 0.029(3) 0.006(2) 0.000(2) -0.001(3)
O8 0.049(4) 0.099(5) 0.064(4) -0.004(4) 0.012(4) 0.009(4)
O9 0.049(4) 0.061(4) 0.061(4) -0.010(3) 0.011(3) 0.012(3)
O7 0.064(5) 0.068(4) 0.043(4) 0.003(3) 0.001(3) -0.011(3)
O3 0.080(6) 0.101(7) 0.106(7) 0.031(5) -0.007(5) 0.003(5)
O10 0.061(4) 0.092(5) 0.047(3) -0.022(3) -0.010(3) 0.013(4)
O4 0.069(5) 0.070(5) 0.058(4) 0.012(4) -0.012(4) 0.006(4)
O5 0.116(7) 0.045(4) 0.093(6) -0.004(4) 0.035(5) -0.016(4)
O6 0.097(6) 0.048(4) 0.094(5) 0.012(4) 0.023(5) 0.001(4)
N2 0.036(4) 0.045(4) 0.025(3) -0.005(3) -0.001(3) 0.010(3)
N1 0.025(4) 0.040(4) 0.040(4) 0.012(3) -0.004(3) -0.004(3)
C17 0.155(14) 0.063(8) 0.097(9) -0.003(7) 0.078(9) -0.006(8)
C23 0.029(5) 0.055(6) 0.065(6) -0.002(4) 0.000(4) -0.003(4)
C26 0.046(7) 0.185(16) 0.084(9) 0.028(9) 0.000(6) 0.030(8)
C9 0.050(7) 0.111(10) 0.082(8) 0.005(7) 0.001(6) -0.001(7)
C8 0.061(8) 0.096(10) 0.096(9) 0.038(8) -0.007(7) -0.005(7)
C30 0.040(5) 0.047(5) 0.045(4) 0.002(4) -0.007(4) 0.006(4)
C10 0.092(10) 0.097(10) 0.071(8) 0.019(7) 0.008(7) -0.003(7)
C12 0.109(10) 0.061(7) 0.075(8) 0.010(6) 0.042(7) -0.017(7)
C5 0.065(7) 0.071(8) 0.089(8) 0.025(6) -0.011(6) 0.006(6)
C31 0.091(7) 0.041(5) 0.023(4) -0.004(3) 0.007(4) 0.010(5)
C11 0.125(12) 0.123(13) 0.067(8) 0.001(9) 0.016(8) -0.021(11)
C14 0.086(8) 0.074(8) 0.067(7) 0.016(6) 0.020(6) 0.004(7)
C32 0.095(8) 0.048(6) 0.039(5) 0.001(4) 0.002(5) 0.021(6)
C25 0.040(6) 0.089(8) 0.078(7) 0.006(6) -0.017(5) -0.011(5)
C2 0.062(7) 0.086(8) 0.062(7) 0.016(6) -0.022(5) 0.009(6)
C28 0.055(8) 0.153(13) 0.102(10) 0.017(9) -0.042(7) 0.010(8)
C27 0.056(8) 0.25(2) 0.091(10) 0.070(12) 0.011(8) 0.045(10)
C21 0.111(12) 0.058(8) 0.112(10) -0.021(7) -0.006(9) -0.016(7)
C36 0.094(8) 0.058(6) 0.055(6) 0.024(5) 0.001(6) 0.029(6)
C1 0.064(8) 0.118(11) 0.058(7) 0.031(7) -0.020(6) -0.005(7)
C24 0.025(5) 0.062(6) 0.095(8) 0.010(6) -0.010(5) 0.002(4)
C35 0.120(10) 0.078(8) 0.046(6) -0.007(5) 0.001(6) 0.046(7)
C13 0.090(9) 0.069(7) 0.062(6) 0.008(5) 0.012(6) 0.016(6)
C18 0.132(11) 0.060(8) 0.102(9) 0.026(6) 0.058(9) 0.007(7)
C16 0.072(7) 0.069(7) 0.059(6) -0.009(5) 0.003(5) -0.022(5)
C4 0.057(7) 0.103(10) 0.092(8) 0.045(8) -0.015(6) -0.014(7)
C15 0.087(9) 0.069(8) 0.070(7) -0.010(6) 0.009(6) -0.031(6)
C19 0.122(10) 0.070(8) 0.056(6) 0.008(5) 0.001(6) -0.002(7)
C6 0.091(10) 0.096(11) 0.132(12) 0.018(9) -0.048(9) 0.005(8)
C7 0.113(11) 0.079(9) 0.103(10) 0.035(7) -0.026(8) -0.034(8)
C20 0.086(8) 0.039(6) 0.083(7) 0.000(5) 0.009(7) -0.016(5)
C33 0.085(8) 0.067(7) 0.057(6) -0.009(5) -0.008(6) 0.018(6)
C29 0.052(7) 0.088(8) 0.084(8) 0.016(6) 0.014(6) -0.010(6)
C34 0.109(9) 0.063(6) 0.036(5) -0.008(4) 0.013(6) 0.012(6)
C3 0.089(10) 0.149(15) 0.091(10) 0.047(10) -0.030(8) 0.016(10)
C22 0.104(10) 0.072(9) 0.117(10) -0.019(8) 0.041(9) -0.018(8)

loop_
_atom_type_symbol
_atom_type_description
_atom_type_scat_dispersion_real
_atom_type_scat_dispersion_imag
_atom_type_scat_source
C C 0.0033 0.0016 'International Tables Vol C Tables 4.2.6.8 and 6.1.1.4'
H H 0.0000 0.0000 'International Tables Vol C Tables 4.2.6.8 and 6.1.1.4'
Ca Ca 0.2262 0.3064 'International Tables Vol C Tables 4.2.6.8 and 6.1.1.4'
Mn Mn 0.3368 0.7283 'International Tables Vol C Tables 4.2.6.8 and 6.1.1.4'
N N 0.0061 0.0033 'International Tables Vol C Tables 4.2.6.8 and 6.1.1.4'
O O 0.0106 0.0060 'International Tables Vol C Tables 4.2.6.8 and 6.1.1.4'

loop_
_geom_angle_atom_site_label_1
_geom_angle_atom_site_label_2
_geom_angle_atom_site_label_3
_geom_angle
_geom_angle_site_symmetry_1
_geom_angle_site_symmetry_3
O8 Mn2 O1 167.4(3) . .
O8 Mn2 N1 91.2(3) . .
O1 Mn2 N1 87.5(3) . .
O8 Mn2 O9 94.3(3) . .
O1 Mn2 O9 81.0(3) . .
N1 Mn2 O9 150.9(3) . .
O8 Mn2 O6 96.2(4) . .
O1 Mn2 O6 96.2(3) . .
N1 Mn2 O6 106.4(3) . .
O9 Mn2 O6 101.4(3) . .
O8 Mn2 Ca1 150.4(2) . .
O1 Mn2 Ca1 36.14(17) . .
N1 Mn2 Ca1 62.9(2) . .
O9 Mn2 Ca1 115.37(19) . .
O6 Mn2 Ca1 79.1(2) . .
O10 Mn1 O2 162.7(3) . 4
O10 Mn1 N2 90.7(3) . .
O2 Mn1 N2 89.4(2) 4 .
O10 Mn1 O7 95.0(3) . 4
O2 Mn1 O7 80.6(2) 4 4
N2 Mn1 O7 163.6(3) . 4
O10 Mn1 O4 98.2(3) . .
O2 Mn1 O4 98.8(3) 4 .
N2 Mn1 O4 101.7(3) . .
O7 Mn1 O4 92.8(3) 4 .
O10 Mn1 Ca1 155.3(2) . .
O2 Mn1 Ca1 33.80(17) 4 .
N2 Mn1 Ca1 65.76(18) . .
O7 Mn1 Ca1 109.72(18) 4 .
O4 Mn1 Ca1 80.6(2) . .
O2 Ca1 O2 105.8(3) 4 .
O2 Ca1 O1 67.9(2) 4 .
O2 Ca1 O1 67.27(19) . .
O2 Ca1 O1 67.27(19) 4 4
O2 Ca1 O1 67.9(2) . 4
O1 Ca1 O1 101.5(3) . 4
O2 Ca1 O5 79.2(2) 4 4
O2 Ca1 O5 142.5(2) . 4
O1 Ca1 O5 142.4(2) . 4
O1 Ca1 O5 80.9(2) 4 4
O2 Ca1 O5 142.5(2) 4 .
O2 Ca1 O5 79.2(2) . .
O1 Ca1 O5 80.9(2) . .
O1 Ca1 O5 142.4(2) 4 .
O5 Ca1 O5 119.7(4) 4 .
O2 Ca1 O3 140.4(2) 4 4
O2 Ca1 O3 81.1(3) . 4
O1 Ca1 O3 144.2(3) . 4
O1 Ca1 O3 80.5(3) 4 4
O5 Ca1 O3 73.4(3) 4 4
O5 Ca1 O3 76.9(3) . 4
O2 Ca1 O3 81.1(3) 4 .
O2 Ca1 O3 140.4(2) . .
O1 Ca1 O3 80.5(3) . .
O1 Ca1 O3 144.2(3) 4 .
O5 Ca1 O3 76.9(3) 4 .
O5 Ca1 O3 73.4(3) . .
O3 Ca1 O3 118.6(5) 4 .
O2 Ca1 Mn2 51.98(13) 4 4
O2 Ca1 Mn2 95.58(14) . 4
O1 Ca1 Mn2 109.76(16) . 4
O1 Ca1 Mn2 28.07(14) 4 4
O5 Ca1 Mn2 57.58(19) 4 4
O5 Ca1 Mn2 165.45(19) . 4
O3 Ca1 Mn2 88.9(2) 4 4
O3 Ca1 Mn2 117.3(2) . 4
O2 Ca1 Mn2 95.58(14) 4 .
O2 Ca1 Mn2 51.98(13) . .
O1 Ca1 Mn2 28.07(14) . .
O1 Ca1 Mn2 109.76(16) 4 .
O5 Ca1 Mn2 165.45(19) 4 .
O5 Ca1 Mn2 57.58(19) . .
O3 Ca1 Mn2 117.3(2) 4 .
O3 Ca1 Mn2 88.9(2) . .
Mn2 Ca1 Mn2 129.04(7) 4 .
O2 Ca1 Mn1 26.59(13) 4 .
O2 Ca1 Mn1 109.15(15) . .
O1 Ca1 Mn1 50.78(14) . .
O1 Ca1 Mn1 92.18(15) 4 .
O5 Ca1 Mn1 91.8(2) 4 .
O5 Ca1 Mn1 116.05(18) . .
O3 Ca1 Mn1 164.3(2) 4 .
O3 Ca1 Mn1 61.1(2) . .
Mn2 Ca1 Mn1 78.46(4) 4 .
Mn2 Ca1 Mn1 78.23(4) . .
O2 Ca1 Mn1 109.15(15) 4 4
O2 Ca1 Mn1 26.59(13) . 4
O1 Ca1 Mn1 92.18(15) . 4
O1 Ca1 Mn1 50.78(14) 4 4
O5 Ca1 Mn1 116.05(18) 4 4
O5 Ca1 Mn1 91.8(2) . 4
O3 Ca1 Mn1 61.1(2) 4 4
O3 Ca1 Mn1 164.3(2) . 4
Mn2 Ca1 Mn1 78.23(4) 4 4
Mn2 Ca1 Mn1 78.46(4) . 4
Mn1 Ca1 Mn1 123.98(7) . 4
N2 O1 Mn2 114.8(5) . .
N2 O1 Ca1 124.7(4) . .
Mn2 O1 Ca1 115.8(3) . .
N1 O2 Mn1 116.9(4) . 4
N1 O2 Ca1 118.8(4) . .
Mn1 O2 Ca1 119.6(3) 4 .
C25 O8 Mn2 128.5(7) . .
C30 O9 Mn2 111.3(5) . .
C23 O7 Mn1 110.8(6) . 4
C1 O3 Ca1 137.9(8) . .
C32 O10 Mn1 129.3(6) . .
C1 O4 Mn1 124.0(7) . .
C12 O5 Ca1 133.4(8) . .
C12 O6 Mn2 122.7(7) . .
C30 N2 O1 111.8(6) . .
C30 N2 Mn1 131.9(5) . .
O1 N2 Mn1 116.4(5) . .
C23 N1 O2 109.7(6) . .
C23 N1 Mn2 131.1(6) . .
O2 N1 Mn2 119.1(5) . .
C18 C17 C16 122.3(12) . .
C18 C17 H17 118.8 . .
C16 C17 H17 118.8 . .
O7 C23 N1 121.7(8) . .
O7 C23 C24 118.9(9) . .
N1 C23 C24 119.5(9) . .
C27 C26 C25 121.9(13) . .
C27 C26 H26 119.0 . .
C25 C26 H26 119.0 . .
C8 C9 C10 125.3(14) . .
C8 C9 H9 117.3 . .
C10 C9 H9 117.3 . .
C9 C8 C5 119.5(13) . .
C9 C8 H8 120.2 . .
C5 C8 H8 120.2 . .
O9 C30 N2 120.9(7) . .
O9 C30 C31 118.2(8) . .
N2 C30 C31 120.9(8) . .
C11 C10 C9 117.8(14) . .
C11 C10 H10 121.1 . .
C9 C10 H10 121.1 . .
O5 C12 O6 121.6(10) . .
O5 C12 C13 122.4(11) . .
O6 C12 C13 115.6(10) . .
C8 C5 C6 123.1(12) . .
C8 C5 C4 119.3(13) . .
C6 C5 C4 117.5(11) . .
C36 C31 C32 120.3(8) . .
C36 C31 C30 119.3(9) . .
C32 C31 C30 120.4(8) . .
C10 C11 C4 118.0(14) . .
C10 C11 H11 121.0 . .
C4 C11 H11 121.0 . .
C13 C14 C15 122.4(11) . .
C13 C14 H14 118.8 . .
C15 C14 H14 118.8 . .
O10 C32 C31 126.6(8) . .
O10 C32 C33 117.3(10) . .
C31 C32 C33 116.1(9) . .
C24 C25 O8 127.2(9) . .
C24 C25 C26 115.8(10) . .
O8 C25 C26 116.9(11) . .
C3 C2 C7 120.4(12) . .
C3 C2 C1 122.9(11) . .
C7 C2 C1 116.5(12) . .
C27 C28 C29 118.7(12) . .
C27 C28 H28 120.6 . .
C29 C28 H28 120.6 . .
C28 C27 C26 121.2(12) . .
C28 C27 H27 119.4 . .
C26 C27 H27 119.4 . .
C20 C21 C22 122.6(13) . .
C20 C21 H21 118.7 . .
C22 C21 H21 118.7 . .
C31 C36 C35 123.2(11) . .
C31 C36 H36 118.4 . .
C35 C36 H36 118.4 . .
O4 C1 O3 129.7(12) . .
O4 C1 C2 118.8(10) . .
O3 C1 C2 110.9(13) . .
C29 C24 C25 124.5(9) . .
C29 C24 C23 114.4(10) . .
C25 C24 C23 120.5(9) . .
C34 C35 C36 114.5(10) . .
C34 C35 H35 122.7 . .
C36 C35 H35 122.7 . .
C14 C13 C18 120.1(12) . .
C14 C13 C12 118.8(11) . .
C18 C13 C12 120.8(11) . .
C17 C18 C13 119.2(12) . .
C17 C18 H18 120.4 . .
C13 C18 H18 120.4 . .
C15 C16 C17 119.0(11) . .
C15 C16 C19 120.2(11) . .
C17 C16 C19 120.7(10) . .
C11 C4 C3 123.4(13) . .
C11 C4 C5 119.7(13) . .
C3 C4 C5 116.9(14) . .
C16 C15 C22 117.2(12) . .
C16 C15 C14 116.9(12) . .
C22 C15 C14 125.8(12) . .
C20 C19 C16 118.3(11) . .
C20 C19 H19 120.8 . .
C16 C19 H19 120.8 . .
C5 C6 C7 121.1(12) . .
C5 C6 H6 119.4 . .
C7 C6 H6 119.4 . .
C6 C7 C2 118.5(13) . .
C6 C7 H7 120.7 . .
C2 C7 H7 120.7 . .
C19 C20 C21 119.9(11) . .
C19 C20 H20 120.1 . .
C21 C20 H20 120.1 . .
C34 C33 C32 122.8(11) . .
C34 C33 H33 118.6 . .
C32 C33 H33 118.6 . .
C24 C29 C28 117.4(11) . .
C24 C29 H29 121.3 . .
C28 C29 H29 121.3 . .
C33 C34 C35 122.8(9) . .
C33 C34 H34 118.6 . .
C35 C34 H34 118.6 . .
C2 C3 C4 125.2(13) . .
C2 C3 H3 117.4 . .
C4 C3 H3 117.4 . .
C21 C22 C15 121.5(13) . .
C21 C22 H22 119.2 . .
C15 C22 H22 119.2 . .
C39 N3 C38 95(3) . .
C39 N3 C37 89(3) . .
C38 N3 C37 122(3) . .
N3 C39 C42 123(5) . .
N3 C37 C40 71(3) . .
N3 C38 C41 85(4) . .

loop_
_geom_bond_atom_site_label_1
_geom_bond_atom_site_label_2
_geom_bond_distance
_geom_bond_site_symmetry_2
Mn2 O8 1.831(7) .
Mn2 O1 1.896(6) .
Mn2 N1 1.935(6) .
Mn2 O9 1.976(6) .
Mn2 O6 2.050(7) .
Mn2 Ca1 3.6279(16) .
Mn1 O10 1.839(6) .
Mn1 O2 1.894(5) 4
Mn1 N2 1.933(6) .
Mn1 O7 1.974(7) 4
Mn1 O4 2.122(7) .
Mn1 Ca1 3.6783(16) .
Ca1 O2 2.353(5) 4
Ca1 O2 2.353(5) .
Ca1 O1 2.376(6) .
Ca1 O1 2.376(6) 4
Ca1 O5 2.384(9) 4
Ca1 O5 2.384(9) .
Ca1 O3 2.385(9) 4
Ca1 O3 2.385(9) .
Ca1 Mn2 3.6279(16) 4
Ca1 Mn1 3.6783(16) 4
O1 N2 1.406(8) .
O2 N1 1.366(9) .
O2 Mn1 1.894(5) 4
O8 C25 1.374(12) .
O9 C30 1.309(10) .
O7 C23 1.291(11) .
O7 Mn1 1.974(7) 4
O3 C1 1.289(14) .
O10 C32 1.361(12) .
O4 C1 1.175(15) .
O5 C12 1.196(12) .
O6 C12 1.277(14) .
N2 C30 1.314(10) .
N1 C23 1.358(11) .
C17 C18 1.277(17) .
C17 C16 1.448(16) .
C17 H17 0.9500 .
C23 C24 1.519(12) .
C26 C27 1.368(19) .
C26 C25 1.407(15) .
C26 H26 0.9500 .
C9 C8 1.282(18) .
C9 C10 1.431(16) .
C9 H9 0.9500 .
C8 C5 1.352(16) .
C8 H8 0.9500 .
C30 C31 1.483(11) .
C10 C11 1.38(2) .
C10 H10 0.9500 .
C12 C13 1.522(16) .
C5 C6 1.413(19) .
C5 C4 1.465(16) .
C31 C36 1.362(13) .
C31 C32 1.392(14) .
C11 C4 1.40(2) .
C11 H11 0.9500 .
C14 C13 1.309(16) .
C14 C15 1.428(17) .
C14 H14 0.9500 .
C32 C33 1.414(13) .
C25 C24 1.364(16) .
C2 C3 1.28(2) .
C2 C7 1.426(16) .
C2 C1 1.586(18) .
C28 C27 1.34(2) .
C28 C29 1.457(17) .
C28 H28 0.9500 .
C27 H27 0.9500 .
C21 C20 1.371(17) .
C21 C22 1.372(18) .
C21 H21 0.9500 .
C36 C35 1.404(15) .
C36 H36 0.9500 .
C24 C29 1.357(15) .
C35 C34 1.401(16) .
C35 H35 0.9500 .
C13 C18 1.447(16) .
C18 H18 0.9500 .
C16 C15 1.377(15) .
C16 C19 1.507(16) .
C4 C3 1.43(2) .
C15 C22 1.379(18) .
C19 C20 1.326(15) .
C19 H19 0.9500 .
C6 C7 1.425(18) .
C6 H6 0.9500 .
C7 H7 0.9500 .
C20 H20 0.9500 .
C33 C34 1.309(14) .
C33 H33 0.9500 .
C29 H29 0.9500 .
C34 H34 0.9500 .
C3 H3 0.9500 .
C22 H22 0.9500 .
N3 C39 1.37(5) .
N3 C38 1.65(4) .
N3 C37 2.01(8) .
C40 C37 2.11(7) .
C39 C42 1.55(6) .
C38 C41 1.73(10) .

loop_
_geom_torsion_atom_site_label_1
_geom_torsion_atom_site_label_2
_geom_torsion_atom_site_label_3
_geom_torsion_atom_site_label_4
_geom_torsion
_geom_torsion_site_symmetry_1
_geom_torsion_site_symmetry_4
O8 Mn2 Ca1 O2 -150.6(5) . 4
O1 Mn2 Ca1 O2 9.3(3) . 4
N1 Mn2 Ca1 O2 -119.0(3) . 4
O9 Mn2 Ca1 O2 28.5(3) . 4
O6 Mn2 Ca1 O2 126.0(3) . 4
O8 Mn2 Ca1 O2 -44.8(6) . .
O1 Mn2 Ca1 O2 115.1(4) . .
N1 Mn2 Ca1 O2 -13.2(3) . .
O9 Mn2 Ca1 O2 134.2(3) . .
O6 Mn2 Ca1 O2 -128.2(3) . .
O8 Mn2 Ca1 O1 -159.9(6) . .
N1 Mn2 Ca1 O1 -128.3(4) . .
O9 Mn2 Ca1 O1 19.2(4) . .
O6 Mn2 Ca1 O1 116.7(4) . .
O8 Mn2 Ca1 O1 -82.8(6) . 4
O1 Mn2 Ca1 O1 77.1(4) . 4
N1 Mn2 Ca1 O1 -51.2(3) . 4
O9 Mn2 Ca1 O1 96.3(3) . 4
O6 Mn2 Ca1 O1 -166.2(3) . 4
O8 Mn2 Ca1 O5 141.4(10) . 4
O1 Mn2 Ca1 O5 -58.7(9) . 4
N1 Mn2 Ca1 O5 173.0(9) . 4
O9 Mn2 Ca1 O5 -39.5(9) . 4
O6 Mn2 Ca1 O5 58.0(9) . 4
O8 Mn2 Ca1 O5 57.6(6) . .
O1 Mn2 Ca1 O5 -142.6(4) . .
N1 Mn2 Ca1 O5 89.1(3) . .
O9 Mn2 Ca1 O5 -123.4(3) . .
O6 Mn2 Ca1 O5 -25.8(3) . .
O8 Mn2 Ca1 O3 6.5(6) . 4
O1 Mn2 Ca1 O3 166.4(4) . 4
N1 Mn2 Ca1 O3 38.1(3) . 4
O9 Mn2 Ca1 O3 -174.4(4) . 4
O6 Mn2 Ca1 O3 -76.9(4) . 4
O8 Mn2 Ca1 O3 128.5(6) . .
O1 Mn2 Ca1 O3 -71.7(4) . .
N1 Mn2 Ca1 O3 160.1(3) . .
O9 Mn2 Ca1 O3 -52.5(3) . .
O6 Mn2 Ca1 O3 45.1(3) . .
O8 Mn2 Ca1 Mn2 -106.4(5) . 4
O1 Mn2 Ca1 Mn2 53.4(3) . 4
N1 Mn2 Ca1 Mn2 -74.9(2) . 4
O9 Mn2 Ca1 Mn2 72.6(2) . 4
O6 Mn2 Ca1 Mn2 170.2(2) . 4
O8 Mn2 Ca1 Mn1 -170.9(5) . .
O1 Mn2 Ca1 Mn1 -11.0(3) . .
N1 Mn2 Ca1 Mn1 -139.3(2) . .
O9 Mn2 Ca1 Mn1 8.2(2) . .
O6 Mn2 Ca1 Mn1 105.8(3) . .
O8 Mn2 Ca1 Mn1 -42.2(5) . 4
O1 Mn2 Ca1 Mn1 117.7(3) . 4
N1 Mn2 Ca1 Mn1 -10.6(2) . 4
O9 Mn2 Ca1 Mn1 136.9(2) . 4
O6 Mn2 Ca1 Mn1 -125.5(3) . 4
O10 Mn1 Ca1 O2 -149.2(7) . 4
N2 Mn1 Ca1 O2 -130.8(4) . 4
O7 Mn1 Ca1 O2 32.2(4) 4 4
O4 Mn1 Ca1 O2 121.8(4) . 4
O10 Mn1 Ca1 O2 -61.9(6) . .
O2 Mn1 Ca1 O2 87.3(4) 4 .
N2 Mn1 Ca1 O2 -43.5(3) . .
O7 Mn1 Ca1 O2 119.4(2) 4 .
O4 Mn1 Ca1 O2 -151.0(2) . .
O10 Mn1 Ca1 O1 -26.2(6) . .
O2 Mn1 Ca1 O1 123.0(4) 4 .
N2 Mn1 Ca1 O1 -7.7(3) . .
O7 Mn1 Ca1 O1 155.2(3) 4 .
O4 Mn1 Ca1 O1 -115.2(3) . .
O10 Mn1 Ca1 O1 -129.3(6) . 4
O2 Mn1 Ca1 O1 19.9(3) 4 4
N2 Mn1 Ca1 O1 -110.8(3) . 4
O7 Mn1 Ca1 O1 52.1(3) 4 4
O4 Mn1 Ca1 O1 141.7(2) . 4
O10 Mn1 Ca1 O5 149.7(6) . 4
O2 Mn1 Ca1 O5 -61.1(4) 4 4
N2 Mn1 Ca1 O5 168.2(3) . 4
O7 Mn1 Ca1 O5 -28.9(3) 4 4
O4 Mn1 Ca1 O5 60.7(3) . 4
O10 Mn1 Ca1 O5 25.1(6) . .
O2 Mn1 Ca1 O5 174.3(4) 4 .
N2 Mn1 Ca1 O5 43.5(3) . .
O7 Mn1 Ca1 O5 -153.5(3) 4 .
O4 Mn1 Ca1 O5 -63.9(3) . .
O10 Mn1 Ca1 O3 169.1(11) . 4
O2 Mn1 Ca1 O3 -41.7(10) 4 4
N2 Mn1 Ca1 O3 -172.5(10) . 4
O7 Mn1 Ca1 O3 -9.5(10) 4 4
O4 Mn1 Ca1 O3 80.1(10) . 4
O10 Mn1 Ca1 O3 75.8(6) . .
O2 Mn1 Ca1 O3 -135.0(4) 4 .
N2 Mn1 Ca1 O3 94.2(3) . .
O7 Mn1 Ca1 O3 -102.9(3) 4 .
O4 Mn1 Ca1 O3 -13.3(3) . .
O10 Mn1 Ca1 Mn2 -153.9(6) . 4
O2 Mn1 Ca1 Mn2 -4.7(3) 4 4
N2 Mn1 Ca1 Mn2 -135.5(2) . 4
O7 Mn1 Ca1 Mn2 27.5(2) 4 4
O4 Mn1 Ca1 Mn2 117.1(2) . 4
O10 Mn1 Ca1 Mn2 -19.5(6) . .
O2 Mn1 Ca1 Mn2 129.7(3) 4 .
N2 Mn1 Ca1 Mn2 -1.1(2) . .
O7 Mn1 Ca1 Mn2 161.8(2) 4 .
O4 Mn1 Ca1 Mn2 -108.6(2) . .
O10 Mn1 Ca1 Mn1 -86.8(6) . 4
O2 Mn1 Ca1 Mn1 62.4(3) 4 4
N2 Mn1 Ca1 Mn1 -68.3(2) . 4
O7 Mn1 Ca1 Mn1 94.6(2) 4 4
O4 Mn1 Ca1 Mn1 -175.8(2) . 4
O8 Mn2 O1 N2 -74.2(14) . .
N1 Mn2 O1 N2 -158.8(5) . .
O9 Mn2 O1 N2 -5.7(5) . .
O6 Mn2 O1 N2 94.9(5) . .
Ca1 Mn2 O1 N2 156.8(7) . .
O8 Mn2 O1 Ca1 129.0(12) . .
N1 Mn2 O1 Ca1 44.3(3) . .
O9 Mn2 O1 Ca1 -162.5(3) . .
O6 Mn2 O1 Ca1 -61.9(4) . .
O2 Ca1 O1 N2 35.7(5) 4 .
O2 Ca1 O1 N2 155.1(6) . .
O1 Ca1 O1 N2 95.2(6) 4 .
O5 Ca1 O1 N2 5.1(8) 4 .
O5 Ca1 O1 N2 -122.9(6) . .
O3 Ca1 O1 N2 -175.2(6) 4 .
O3 Ca1 O1 N2 -48.4(6) . .
Mn2 Ca1 O1 N2 67.3(6) 4 .
Mn2 Ca1 O1 N2 -154.2(8) . .
Mn1 Ca1 O1 N2 11.8(4) . .
Mn1 Ca1 O1 N2 145.5(5) 4 .
O2 Ca1 O1 Mn2 -170.0(4) 4 .
O2 Ca1 O1 Mn2 -50.7(3) . .
O1 Ca1 O1 Mn2 -110.6(3) 4 .
O5 Ca1 O1 Mn2 159.4(3) 4 .
O5 Ca1 O1 Mn2 31.3(3) . .
O3 Ca1 O1 Mn2 -20.9(6) 4 .
O3 Ca1 O1 Mn2 105.8(4) . .
Mn2 Ca1 O1 Mn2 -138.5(2) 4 .
Mn1 Ca1 O1 Mn2 166.1(4) . .
Mn1 Ca1 O1 Mn2 -60.2(3) 4 .
O2 Ca1 O2 N1 103.8(5) 4 .
O1 Ca1 O2 N1 46.7(5) . .
O1 Ca1 O2 N1 160.6(5) 4 .
O5 Ca1 O2 N1 -163.3(5) 4 .
O5 Ca1 O2 N1 -37.9(5) . .
O3 Ca1 O2 N1 -116.2(5) 4 .
O3 Ca1 O2 N1 8.7(7) . .
Mn2 Ca1 O2 N1 155.9(5) 4 .
Mn2 Ca1 O2 N1 19.2(4) . .
Mn1 Ca1 O2 N1 76.2(5) . .
Mn1 Ca1 O2 N1 -154.9(7) 4 .
O2 Ca1 O2 Mn1 -101.2(3) 4 4
O1 Ca1 O2 Mn1 -158.3(4) . 4
O1 Ca1 O2 Mn1 -44.5(3) 4 4
O5 Ca1 O2 Mn1 -8.4(6) 4 4
O5 Ca1 O2 Mn1 117.1(3) . 4
O3 Ca1 O2 Mn1 38.8(3) 4 4
O3 Ca1 O2 Mn1 163.6(4) . 4
Mn2 Ca1 O2 Mn1 -49.2(3) 4 4
Mn2 Ca1 O2 Mn1 174.2(4) . 4
Mn1 Ca1 O2 Mn1 -128.9(3) . 4
O1 Mn2 O8 C25 -97.4(15) . .
N1 Mn2 O8 C25 -13.2(9) . .
O9 Mn2 O8 C25 -164.6(9) . .
O6 Mn2 O8 C25 93.4(9) . .
Ca1 Mn2 O8 C25 14.6(12) . .
O8 Mn2 O9 C30 172.4(6) . .
O1 Mn2 O9 C30 4.2(6) . .
N1 Mn2 O9 C30 72.1(8) . .
O6 Mn2 O9 C30 -90.4(6) . .
Ca1 Mn2 O9 C30 -7.1(6) . .
O2 Ca1 O3 C1 9.8(13) 4 .
O2 Ca1 O3 C1 113.9(12) . .
O1 Ca1 O3 C1 78.7(13) . .
O1 Ca1 O3 C1 -17.8(16) 4 .
O5 Ca1 O3 C1 -71.1(13) 4 .
O5 Ca1 O3 C1 162.0(14) . .
O3 Ca1 O3 C1 -133.6(13) 4 .
Mn2 Ca1 O3 C1 -28.7(14) 4 .
Mn2 Ca1 O3 C1 105.6(13) . .
Mn1 Ca1 O3 C1 28.4(12) . .
Mn1 Ca1 O3 C1 141.7(11) 4 .
O2 Mn1 O10 C32 -89.2(12) 4 .
N2 Mn1 O10 C32 1.1(8) . .
O7 Mn1 O10 C32 -163.5(8) 4 .
O4 Mn1 O10 C32 103.0(8) . .
Ca1 Mn1 O10 C32 17.8(12) . .
O10 Mn1 O4 C1 -144.0(10) . .
O2 Mn1 O4 C1 39.7(10) 4 .
N2 Mn1 O4 C1 -51.6(10) . .
O7 Mn1 O4 C1 120.6(10) 4 .
Ca1 Mn1 O4 C1 11.1(10) . .
O2 Ca1 O5 C12 4.5(14) 4 .
O2 Ca1 O5 C12 106.5(12) . .
O1 Ca1 O5 C12 38.1(11) . .
O1 Ca1 O5 C12 135.2(11) 4 .
O5 Ca1 O5 C12 -108.4(12) 4 .
O3 Ca1 O5 C12 -170.3(12) 4 .
O3 Ca1 O5 C12 -44.6(12) . .
Mn2 Ca1 O5 C12 176.5(9) 4 .
Mn2 Ca1 O5 C12 54.9(11) . .
Mn1 Ca1 O5 C12 0.3(12) . .
Mn1 Ca1 O5 C12 130.0(11) 4 .
O8 Mn2 O6 C12 -127.2(11) . .
O1 Mn2 O6 C12 55.2(11) . .
N1 Mn2 O6 C12 -34.1(11) . .
O9 Mn2 O6 C12 137.2(10) . .
Ca1 Mn2 O6 C12 23.2(10) . .
Mn2 O1 N2 C30 6.2(8) . .
Ca1 O1 N2 C30 160.7(5) . .
Mn2 O1 N2 Mn1 -174.2(3) . .
Ca1 O1 N2 Mn1 -19.7(7) . .
O10 Mn1 N2 C30 3.2(8) . .
O2 Mn1 N2 C30 165.9(8) 4 .
O7 Mn1 N2 C30 113.4(10) 4 .
O4 Mn1 N2 C30 -95.2(8) . .
Ca1 Mn1 N2 C30 -169.2(8) . .
O10 Mn1 N2 O1 -176.2(5) . .
O2 Mn1 N2 O1 -13.6(5) 4 .
O7 Mn1 N2 O1 -66.0(11) 4 .
O4 Mn1 N2 O1 85.3(5) . .
Ca1 Mn1 N2 O1 11.3(4) . .
Mn1 O2 N1 C23 -6.2(8) 4 .
Ca1 O2 N1 C23 149.4(5) . .
Mn1 O2 N1 Mn2 170.6(3) 4 .
Ca1 O2 N1 Mn2 -33.8(6) . .
O8 Mn2 N1 C23 1.8(8) . .
O1 Mn2 N1 C23 169.2(7) . .
O9 Mn2 N1 C23 102.8(8) . .
O6 Mn2 N1 C23 -95.1(7) . .
Ca1 Mn2 N1 C23 -163.2(8) . .
O8 Mn2 N1 O2 -174.2(5) . .
O1 Mn2 N1 O2 -6.8(5) . .
O9 Mn2 N1 O2 -73.1(8) . .
O6 Mn2 N1 O2 89.0(5) . .
Ca1 Mn2 N1 O2 20.8(4) . .
Mn1 O7 C23 N1 2.2(10) 4 .
Mn1 O7 C23 C24 -176.7(6) 4 .
O2 N1 C23 O7 2.4(11) . .
Mn2 N1 C23 O7 -173.9(6) . .
O2 N1 C23 C24 -178.7(7) . .
Mn2 N1 C23 C24 5.1(12) . .
C10 C9 C8 C5 5.4(19) . .
Mn2 O9 C30 N2 -2.0(10) . .
Mn2 O9 C30 C31 -179.4(6) . .
O1 N2 C30 O9 -2.6(11) . .
Mn1 N2 C30 O9 177.9(6) . .
O1 N2 C30 C31 174.7(7) . .
Mn1 N2 C30 C31 -4.8(12) . .
C8 C9 C10 C11 -5.2(19) . .
Ca1 O5 C12 O6 -59.7(19) . .
Ca1 O5 C12 C13 127.8(11) . .
Mn2 O6 C12 O5 1.8(19) . .
Mn2 O6 C12 C13 174.8(8) . .
C9 C8 C5 C6 177.8(13) . .
C9 C8 C5 C4 -0.8(18) . .
O9 C30 C31 C36 0.3(13) . .
N2 C30 C31 C36 -177.1(8) . .
O9 C30 C31 C32 179.1(8) . .
N2 C30 C31 C32 1.6(13) . .
C9 C10 C11 C4 0.2(19) . .
Mn1 O10 C32 C31 -3.8(15) . .
Mn1 O10 C32 C33 176.1(7) . .
C36 C31 C32 O10 -178.7(9) . .
C30 C31 C32 O10 2.6(14) . .
C36 C31 C32 C33 1.4(13) . .
C30 C31 C32 C33 -177.3(9) . .
Mn2 O8 C25 C24 19.2(17) . .
Mn2 O8 C25 C26 -166.0(10) . .
C27 C26 C25 C24 0(2) . .
C27 C26 C25 O8 -175.7(15) . .
C29 C28 C27 C26 7(3) . .
C25 C26 C27 C28 -6(3) . .
C32 C31 C36 C35 2.9(15) . .
C30 C31 C36 C35 -178.3(9) . .
Mn1 O4 C1 O3 3(2) . .
Mn1 O4 C1 C2 -167.0(7) . .
Ca1 O3 C1 O4 -33(2) . .
Ca1 O3 C1 C2 137.4(10) . .
C3 C2 C1 O4 176.8(14) . .
C7 C2 C1 O4 -7.9(17) . .
C3 C2 C1 O3 4.9(19) . .
C7 C2 C1 O3 -179.8(11) . .
O8 C25 C24 C29 -180.0(11) . .
C26 C25 C24 C29 5.2(18) . .
O8 C25 C24 C23 -9.1(17) . .
C26 C25 C24 C23 176.1(11) . .
O7 C23 C24 C29 -12.1(13) . .
N1 C23 C24 C29 168.9(9) . .
O7 C23 C24 C25 176.1(9) . .
N1 C23 C24 C25 -2.9(14) . .
C31 C36 C35 C34 -6.9(15) . .
C15 C14 C13 C18 5(2) . .
C15 C14 C13 C12 179.3(11) . .
O5 C12 C13 C14 -2(2) . .
O6 C12 C13 C14 -174.7(12) . .
O5 C12 C13 C18 172.1(13) . .
O6 C12 C13 C18 -0.8(19) . .
C16 C17 C18 C13 0(2) . .
C14 C13 C18 C17 -3(2) . .
C12 C13 C18 C17 -176.9(15) . .
C18 C17 C16 C15 1(2) . .
C18 C17 C16 C19 177.9(14) . .
C10 C11 C4 C3 -177.7(13) . .
C10 C11 C4 C5 4(2) . .
C8 C5 C4 C11 -3.8(18) . .
C6 C5 C4 C11 177.5(13) . .
C8 C5 C4 C3 177.7(12) . .
C6 C5 C4 C3 -1.0(18) . .
C17 C16 C15 C22 -177.5(13) . .
C19 C16 C15 C22 5.5(18) . .
C17 C16 C15 C14 1.1(18) . .
C19 C16 C15 C14 -175.9(10) . .
C13 C14 C15 C16 -4.3(19) . .
C13 C14 C15 C22 174.1(14) . .
C15 C16 C19 C20 -4.3(17) . .
C17 C16 C19 C20 178.8(12) . .
C8 C5 C6 C7 -179.5(13) . .
C4 C5 C6 C7 -1(2) . .
C5 C6 C7 C2 5(2) . .
C3 C2 C7 C6 -7(2) . .
C1 C2 C7 C6 177.6(12) . .
C16 C19 C20 C21 -0.6(18) . .
C22 C21 C20 C19 4(2) . .
O10 C32 C33 C34 178.7(10) . .
C31 C32 C33 C34 -1.4(15) . .
C25 C24 C29 C28 -3.9(17) . .
C23 C24 C29 C28 -175.3(11) . .
C27 C28 C29 C24 -2(2) . .
C32 C33 C34 C35 -3.1(17) . .
C36 C35 C34 C33 7.0(16) . .
C7 C2 C3 C4 5(2) . .
C1 C2 C3 C4 -179.6(12) . .
C11 C4 C3 C2 -179.7(14) . .
C5 C4 C3 C2 -1(2) . .
C20 C21 C22 C15 -3(2) . .
C16 C15 C22 C21 -2(2) . .
C14 C15 C22 C21 179.3(14) . .
C38 N3 C39 C42 125(5) . .
C37 N3 C39 C42 -113(6) . .
C39 N3 C37 C40 -161(3) . .
C38 N3 C37 C40 -66(3) . .
C39 N3 C38 C41 -72(5) . .
C37 N3 C38 C41 -163(5) . .

loop_
_platon_squeeze_void_nr
_platon_squeeze_void_average_x
_platon_squeeze_void_average_y
_platon_squeeze_void_average_z
_platon_squeeze_void_volume
_platon_squeeze_void_count_electrons
_platon_squeeze_void_content
1 0.795 0.217 0.079 11 4 ' '
2 0.705 0.717 0.079 11 4 ' '
3 0.500 0.351 0.250 67 6 ' '
4 0.000 0.851 0.250 67 6 ' '
5 0.000 0.484 0.250 13 0 ' '
6 0.500 0.984 0.250 13 0 ' '
7 0.205 0.216 0.420 11 4 ' '
8 0.295 0.716 0.420 11 4 ' '
9 0.705 0.283 0.579 11 4 ' '
10 0.795 0.783 0.579 11 4 ' '
11 0.000 0.149 0.750 67 6 ' '
12 0.500 0.649 0.750 67 6 ' '
13 0.500 0.016 0.750 13 0 ' '
14 0.000 0.516 0.750 13 0 ' '
15 0.295 0.283 0.921 11 4 ' '
16 0.205 0.783 0.921 11 4 ' '
